data_7052665
loop_
_publ_author_name
'Mart\'i-Rujas, Javier'
'Kariuki, Benson M.'
'Hughes, Colan E.'
'Morte-R\'odenas, Anabel'
'Guo, Fang'
'Glavcheva-Laleva, Zornitza'
'Ta\,stem\"ur, Kemal'
'Ooi, Li-ling'
'Yeo, Lily'
'Harris, Kenneth D. M.'

_publ_section_title
;
 Structural diversity, but no polymorphism, in a homologous family of
 co-crystals of urea and \a,\w-dihydroxyalkanes
;
_journal_issue 7
_journal_name_full 'New Journal of Chemistry'
_journal_page_first 1515
_journal_paper_doi 10.1039/c1nj20040b
_journal_volume 35
_journal_year 2011
_chemical_formula_moiety 'C12 H26 O2, 2(C H4 N2 O)'
_chemical_formula_sum 'C14 H34 N4 O4'
_chemical_formula_weight 322.45
_chemical_name_systematic
;
?
;
_space_group_IT_number 2
_symmetry_cell_setting triclinic
_symmetry_space_group_name_Hall '-P 1'
_symmetry_space_group_name_H-M 'P -1'
_atom_sites_solution_hydrogens geom
_atom_sites_solution_primary direct
_atom_sites_solution_secondary difmap
_audit_creation_method SHELXL-97
_cell_angle_alpha 88.755(4)
_cell_angle_beta 79.063(4)
_cell_angle_gamma 78.612(3)
_cell_formula_units_Z 1
_cell_length_a 5.1986(3)
_cell_length_b 7.4194(5)
_cell_length_c 12.4230(9)
_cell_measurement_reflns_used 1263
_cell_measurement_temperature 296(2)
_cell_measurement_theta_max 27.52
_cell_measurement_theta_min 3.24
_cell_volume 461.13(5)
_computing_cell_refinement 'HKL Scalepack (Otwinowski & Minor 1997)'
_computing_data_collection 'Collect (Nonius BV, 1997-2000)'
_computing_data_reduction 'HKL Denzo and Scalepack (Otwinowski & Minor 1997'
_computing_molecular_graphics 'Ortep-99 for Windows (Farrugia, 1995)'
_computing_publication_material 'WinGX publication routines (Farrugia, 1995)'
_computing_structure_refinement 'SHELXL-97 (Sheldrick, 1997)'
_computing_structure_solution 'Sir-92 (A. Altomare et al., 1992)'
_diffrn_ambient_temperature 296(2)
_diffrn_measured_fraction_theta_full 0.984
_diffrn_measured_fraction_theta_max 0.984
_diffrn_measurement_device_type KappaCCD
_diffrn_measurement_method CCD
_diffrn_radiation_monochromator graphite
_diffrn_radiation_source 'fine-focus sealed tube'
_diffrn_radiation_type MoK\a
_diffrn_radiation_wavelength 0.71073
_diffrn_reflns_av_R_equivalents 0.0710
_diffrn_reflns_av_sigmaI/netI 0.0798
_diffrn_reflns_limit_h_max 6
_diffrn_reflns_limit_h_min -6
_diffrn_reflns_limit_k_max 9
_diffrn_reflns_limit_k_min -9
_diffrn_reflns_limit_l_max 16
_diffrn_reflns_limit_l_min -16
_diffrn_reflns_number 4782
_diffrn_reflns_theta_full 27.52
_diffrn_reflns_theta_max 27.52
_diffrn_reflns_theta_min 3.24
_exptl_absorpt_coefficient_mu 0.085
_exptl_absorpt_correction_T_max 0.9891
_exptl_absorpt_correction_T_min 0.9589
_exptl_absorpt_correction_type empirical
_exptl_absorpt_process_details Denzo/Scalepack
_exptl_crystal_colour colourless
_exptl_crystal_density_diffrn 1.161
_exptl_crystal_density_method 'not measured'
_exptl_crystal_description needle
_exptl_crystal_F_000 178
_exptl_crystal_size_max 0.50
_exptl_crystal_size_mid 0.25
_exptl_crystal_size_min 0.13
_refine_diff_density_max 0.207
_refine_diff_density_min -0.280
_refine_diff_density_rms 0.056
_refine_ls_extinction_method none
_refine_ls_goodness_of_fit_ref 1.027
_refine_ls_hydrogen_treatment constr
_refine_ls_matrix_type full
_refine_ls_number_parameters 101
_refine_ls_number_reflns 2088
_refine_ls_number_restraints 0
_refine_ls_restrained_S_all 1.027
_refine_ls_R_factor_all 0.1154
_refine_ls_R_factor_gt 0.0658
_refine_ls_shift/su_max 0.000
_refine_ls_shift/su_mean 0.000
_refine_ls_structure_factor_coef Fsqd
_refine_ls_weighting_details 'calc w=1/[\s^2^(Fo^2^)+(0.0836P)^2^+0.0529P] where P=(Fo^2^+2Fc^2^)/3'
_refine_ls_weighting_scheme calc
_refine_ls_wR_factor_gt 0.1572
_refine_ls_wR_factor_ref 0.1857
_reflns_number_gt 1263
_reflns_number_total 2088
_reflns_threshold_expression >2sigma(I)
_cod_data_source_file c1nj20040b.txt
_cod_data_source_block kdm0729
_cod_depositor_comments
;
The following automatic conversions were performed:

'_symmetry_cell_setting' value 'Triclinic' changed to 'triclinic'
according to /home/saulius/struct/CIF-dictionaries/cif_core.dic
dictionary named 'cif_core.dic' version 2.4.1 from 2010-06-29.

Automatic conversion script
Id: cif_fix_values 1715 2011-07-08 13:25:40Z adriana 
;
_cod_original_sg_symbol_H-M P-1
_cod_database_code 7052665

loop_
_symmetry_equiv_pos_as_xyz
'x, y, z'
'-x, -y, -z'

loop_
_atom_site_label
_atom_site_type_symbol
_atom_site_fract_x
_atom_site_fract_y
_atom_site_fract_z
_atom_site_U_iso_or_equiv
_atom_site_adp_type
_atom_site_occupancy
_atom_site_symmetry_multiplicity
_atom_site_calc_flag
_atom_site_refinement_flags
_atom_site_disorder_assembly
_atom_site_disorder_group
O2 O 0.2062(3) 0.3721(2) -0.15620(11) 0.0487(4) Uani 1 1 d . . .
H2 H 0.1954 0.3297 -0.0943 0.073 Uiso 1 1 calc R . .
O1 O 0.2303(3) 0.2029(2) 0.04714(11) 0.0472(4) Uani 1 1 d . . .
N1 N 0.3643(4) 0.4203(3) 0.13446(14) 0.0500(5) Uani 1 1 d . . .
H1B H 0.2025 0.4800 0.1525 0.060 Uiso 1 1 calc R . .
H1A H 0.4924 0.4614 0.1540 0.060 Uiso 1 1 calc R . .
N2 N 0.6680(3) 0.1753(3) 0.05012(14) 0.0493(5) Uani 1 1 d . . .
H2C H 0.7056 0.0741 0.0128 0.059 Uiso 1 1 calc R . .
H2D H 0.7934 0.2185 0.0704 0.059 Uiso 1 1 calc R . .
C1 C 0.4163(4) 0.2649(3) 0.07642(15) 0.0371(5) Uani 1 1 d . . .
C2 C 0.3167(4) 0.2263(3) -0.23575(17) 0.0472(6) Uani 1 1 d . . .
H2A H 0.4546 0.1398 -0.2086 0.057 Uiso 1 1 calc R . .
H2B H 0.3997 0.2772 -0.3030 0.057 Uiso 1 1 calc R . .
C3 C 0.1098(4) 0.1253(3) -0.26066(16) 0.0413(5) Uani 1 1 d . . .
H3A H -0.0210 0.2100 -0.2929 0.050 Uiso 1 1 calc R . .
H3B H 0.0175 0.0824 -0.1926 0.050 Uiso 1 1 calc R . .
C4 C 0.2288(4) -0.0381(3) -0.33847(17) 0.0453(6) Uani 1 1 d . . .
H4A H 0.3181 0.0056 -0.4069 0.054 Uiso 1 1 calc R . .
H4B H 0.3627 -0.1209 -0.3068 0.054 Uiso 1 1 calc R . .
C5 C 0.0249(4) -0.1444(3) -0.36284(17) 0.0458(6) Uani 1 1 d . . .
H5A H -0.0685 -0.1845 -0.2942 0.055 Uiso 1 1 calc R . .
H5B H -0.1056 -0.0626 -0.3967 0.055 Uiso 1 1 calc R . .
C6 C 0.1445(5) -0.3105(3) -0.43730(17) 0.0490(6) Uani 1 1 d . . .
H6A H 0.2742 -0.3927 -0.4032 0.059 Uiso 1 1 calc R . .
H6B H 0.2390 -0.2704 -0.5057 0.059 Uiso 1 1 calc R . .
C7 C -0.0595(4) -0.4167(3) -0.46247(16) 0.0470(6) Uani 1 1 d . . .
H7A H -0.1896 -0.3343 -0.4963 0.056 Uiso 1 1 calc R . .
H7B H -0.1536 -0.4570 -0.3940 0.056 Uiso 1 1 calc R . .

loop_
_atom_site_aniso_label
_atom_site_aniso_U_11
_atom_site_aniso_U_22
_atom_site_aniso_U_33
_atom_site_aniso_U_23
_atom_site_aniso_U_13
_atom_site_aniso_U_12
O2 0.0518(10) 0.0423(9) 0.0553(9) -0.0163(7) -0.0126(7) -0.0128(7)
O1 0.0336(8) 0.0481(10) 0.0624(9) -0.0157(7) -0.0102(6) -0.0113(7)
N1 0.0412(11) 0.0463(11) 0.0648(11) -0.0175(9) -0.0089(8) -0.0131(9)
N2 0.0343(11) 0.0473(11) 0.0699(12) -0.0121(9) -0.0130(8) -0.0118(9)
C1 0.0337(11) 0.0407(12) 0.0392(10) -0.0028(9) -0.0072(8) -0.0123(9)
C2 0.0437(13) 0.0453(13) 0.0549(12) -0.0137(10) -0.0067(10) -0.0154(10)
C3 0.0401(12) 0.0408(13) 0.0453(11) -0.0094(9) -0.0087(9) -0.0114(10)
C4 0.0459(13) 0.0431(13) 0.0473(11) -0.0128(10) -0.0060(9) -0.0110(10)
C5 0.0457(13) 0.0429(13) 0.0505(12) -0.0124(10) -0.0056(10) -0.0149(10)
C6 0.0490(14) 0.0441(13) 0.0560(13) -0.0150(10) -0.0090(10) -0.0136(11)
C7 0.0489(14) 0.0408(13) 0.0527(13) -0.0141(10) -0.0081(10) -0.0120(11)

loop_
_atom_type_symbol
_atom_type_description
_atom_type_scat_dispersion_real
_atom_type_scat_dispersion_imag
_atom_type_scat_source
C C 0.0033 0.0016 'International Tables Vol C Tables 4.2.6.8 and 6.1.1.4'
H H 0.0000 0.0000 'International Tables Vol C Tables 4.2.6.8 and 6.1.1.4'
N N 0.0061 0.0033 'International Tables Vol C Tables 4.2.6.8 and 6.1.1.4'
O O 0.0106 0.0060 'International Tables Vol C Tables 4.2.6.8 and 6.1.1.4'

loop_
_geom_angle_atom_site_label_1
_geom_angle_atom_site_label_2
_geom_angle_atom_site_label_3
_geom_angle
_geom_angle_site_symmetry_1
_geom_angle_site_symmetry_3
_geom_angle_publ_flag
O1 C1 N1 120.72(19) . . ?
O1 C1 N2 120.64(19) . . ?
N1 C1 N2 118.64(18) . . ?
O2 C2 C3 112.71(17) . . ?
C2 C3 C4 112.92(17) . . ?
C5 C4 C3 113.86(17) . . ?
C6 C5 C4 113.87(18) . . ?
C5 C6 C7 114.00(19) . . ?
C6 C7 C7 114.2(2) . 2_544 ?

loop_
_geom_bond_atom_site_label_1
_geom_bond_atom_site_label_2
_geom_bond_distance
_geom_bond_site_symmetry_2
_geom_bond_publ_flag
O2 C2 1.436(2) . ?
O1 C1 1.263(2) . ?
N1 C1 1.328(3) . ?
N2 C1 1.328(3) . ?
C2 C3 1.506(3) . ?
C3 C4 1.521(3) . ?
C4 C5 1.517(3) . ?
C5 C6 1.514(3) . ?
C6 C7 1.519(3) . ?
C7 C7 1.520(4) 2_544 ?
